data_4507619
loop_
_publ_author_name
'Hou, Juan-Juan'
'Zhang, Rong'
'Qin, Ying-Lian'
'Zhang, Xian-Ming'

_publ_section_title
;
 From (3,6)-Connectedkgd,chiralanhto (3,8)-connectedtfz-dNets in Low
 Nuclear Metal Cluster-Based Networks with Triangular
 Pyridinedicarboxylate Ligand
;
_journal_issue 4
_journal_name_full 'Crystal Growth &amp; Design'
_journal_page_first 1618
_journal_paper_doi 10.1021/cg301827p
_journal_volume 13
_journal_year 2013
_chemical_formula_sum 'C52 H41 N4 Ni3 O22'
_chemical_formula_weight 1249.96
_chemical_name_systematic
; 
 ? 
;
_space_group_IT_number 2
_symmetry_cell_setting triclinic
_symmetry_space_group_name_Hall '-P 1'
_symmetry_space_group_name_H-M 'P -1'
_atom_sites_solution_hydrogens geom
_atom_sites_solution_primary direct
_atom_sites_solution_secondary difmap
_audit_creation_method SHELXL-97
_cell_angle_alpha 89.705(4)
_cell_angle_beta 79.165(4)
_cell_angle_gamma 68.680(5)
_cell_formula_units_Z 1
_cell_length_a 9.7011(5)
_cell_length_b 9.7984(5)
_cell_length_c 14.9629(7)
_cell_measurement_temperature 293(2)
_cell_volume 1298.24(12)
_computing_structure_refinement 'SHELXL-97 (Sheldrick, 1997)'
_computing_structure_solution 'SHELXS-97 (Sheldrick, 1990)'
_diffrn_ambient_temperature 293(2)
_diffrn_measured_fraction_theta_full 0.980
_diffrn_measured_fraction_theta_max 0.980
_diffrn_radiation_monochromator graphite
_diffrn_radiation_source 'fine-focus sealed tube'
_diffrn_radiation_type MoK\a
_diffrn_radiation_wavelength 0.71073
_diffrn_reflns_av_R_equivalents 0.0150
_diffrn_reflns_av_sigmaI/netI 0.0305
_diffrn_reflns_limit_h_max 11
_diffrn_reflns_limit_h_min -12
_diffrn_reflns_limit_k_max 12
_diffrn_reflns_limit_k_min -12
_diffrn_reflns_limit_l_max 19
_diffrn_reflns_limit_l_min -18
_diffrn_reflns_number 7133
_diffrn_reflns_theta_full 27.00
_diffrn_reflns_theta_max 27.00
_diffrn_reflns_theta_min 2.71
_exptl_absorpt_coefficient_mu 1.165
_exptl_absorpt_correction_T_max 0.9334
_exptl_absorpt_correction_T_min 0.7362
_exptl_absorpt_correction_type empirical
_exptl_crystal_density_diffrn 1.599
_exptl_crystal_density_method 'not measured'
_exptl_crystal_F_000 641
_exptl_crystal_size_max 0.28
_exptl_crystal_size_mid 0.16
_exptl_crystal_size_min 0.06
_refine_diff_density_max 2.065
_refine_diff_density_min -0.900
_refine_diff_density_rms 0.167
_refine_ls_extinction_method none
_refine_ls_goodness_of_fit_ref 1.070
_refine_ls_hydrogen_treatment constr
_refine_ls_matrix_type full
_refine_ls_number_parameters 367
_refine_ls_number_reflns 5569
_refine_ls_number_restraints 0
_refine_ls_restrained_S_all 1.070
_refine_ls_R_factor_all 0.0703
_refine_ls_R_factor_gt 0.0646
_refine_ls_shift/su_max 0.000
_refine_ls_shift/su_mean 0.000
_refine_ls_structure_factor_coef Fsqd
_refine_ls_weighting_details 'calc w=1/[\s^2^(Fo^2^)+(0.1217P)^2^+3.7942P] where P=(Fo^2^+2Fc^2^)/3'
_refine_ls_weighting_scheme calc
_refine_ls_wR_factor_gt 0.1921
_refine_ls_wR_factor_ref 0.1993
_reflns_number_gt 4988
_reflns_number_total 5569
_reflns_threshold_expression >2sigma(I)
_cod_data_source_file cg301827p_si_001.cif
_cod_data_source_block 4
_cod_depositor_comments
;
The following automatic conversions were performed:

'_exptl_absorpt_correction_type' value 'Empirical' changed to
'empirical' according to
/home/saulius/struct/CIF-dictionaries/cif_core.dic dictionary named
'cif_core.dic' version 2.4.2 from 2011-04-26.

Automatic conversion script
Id: cif_fix_values 1891 2012-01-12 08:04:46Z andrius 
;
_cod_original_cell_volume 1298.24(11)
_cod_original_sg_symbol_H-M P-1
_cod_database_code 4507619

loop_
_symmetry_equiv_pos_as_xyz
'x, y, z'
'-x, -y, -z'

loop_
_atom_site_label
_atom_site_type_symbol
_atom_site_fract_x
_atom_site_fract_y
_atom_site_fract_z
_atom_site_U_iso_or_equiv
_atom_site_adp_type
_atom_site_occupancy
_atom_site_symmetry_multiplicity
_atom_site_calc_flag
_atom_site_refinement_flags
Ni1 Ni 0.70870(5) 0.29843(5) 0.15064(3) 0.01831(18) Uani 1 1 d .
Ni2 Ni 1.0000 1.0000 0.0000 0.0168(2) Uani 1 2 d S
O1 O 0.7238(4) 0.3441(3) 1.01579(19) 0.0260(6) Uani 1 1 d .
O2 O 0.8353(4) 0.1273(3) 0.9334(2) 0.0291(7) Uani 1 1 d .
O3 O 0.9357(4) 0.0752(4) 0.2798(2) 0.0386(9) Uani 1 1 d .
O4 O 0.7050(3) 0.2427(3) 0.28131(18) 0.0244(6) Uani 1 1 d .
O5 O 0.8999(5) 0.7143(4) -0.0309(2) 0.0420(9) Uani 1 1 d .
O6 O 0.8685(4) 0.8970(3) 0.0686(2) 0.0311(7) Uani 1 1 d .
O7 O 0.6599(13) 0.9487(8) 0.6938(4) 0.144(4) Uani 1 1 d .
O8 O 0.7544(16) 0.7184(11) 0.7201(4) 0.180(5) Uani 1 1 d .
O1W O 0.9319(3) 0.1470(3) 0.11465(18) 0.0197(6) Uani 1 1 d .
O2W O 0.6194(4) 0.1414(4) 0.1293(2) 0.0379(8) Uani 1 1 d .
O3W O 0.3357(12) 0.0272(14) 0.1294(5) 0.157(4) Uani 1 1 d .
N1 N 0.5125(4) 0.5421(4) 0.8128(2) 0.0248(7) Uani 1 1 d .
N2 N 0.7824(4) 0.4729(4) 0.1770(2) 0.0257(7) Uani 1 1 d .
C1 C 0.5850(5) 0.4729(5) 0.8778(3) 0.0241(8) Uani 1 1 d .
H1A H 0.5558 0.5189 0.9362 0.029 Uiso 1 1 calc R
C2 C 0.7010(5) 0.3365(4) 0.8621(3) 0.0216(8) Uani 1 1 d .
C3 C 0.7510(5) 0.2697(5) 0.7740(3) 0.0239(8) Uani 1 1 d .
H3A H 0.8283 0.1779 0.7617 0.029 Uiso 1 1 calc R
C4 C 0.6824(5) 0.3436(5) 0.7044(3) 0.0232(8) Uani 1 1 d .
C5 C 0.5653(5) 0.4784(5) 0.7278(3) 0.0258(9) Uani 1 1 d .
H5A H 0.5202 0.5280 0.6814 0.031 Uiso 1 1 calc R
C6 C 0.7219(5) 0.2835(4) 0.6072(3) 0.0240(8) Uani 1 1 d .
C7 C 0.8683(5) 0.2105(5) 0.5614(3) 0.0299(10) Uani 1 1 d .
H7A H 0.9475 0.1901 0.5923 0.036 Uiso 1 1 calc R
C8 C 0.8985(5) 0.1671(5) 0.4688(3) 0.0271(9) Uani 1 1 d .
H8A H 0.9975 0.1165 0.4386 0.033 Uiso 1 1 calc R
C9 C 0.7814(5) 0.1988(4) 0.4213(3) 0.0226(8) Uani 1 1 d .
C10 C 0.6334(5) 0.2691(5) 0.4680(3) 0.0263(9) Uani 1 1 d .
H10A H 0.5541 0.2886 0.4372 0.032 Uiso 1 1 calc R
C11 C 0.6036(5) 0.3102(5) 0.5603(3) 0.0296(9) Uani 1 1 d .
H11A H 0.5042 0.3558 0.5913 0.035 Uiso 1 1 calc R
C12 C 0.7594(5) 0.2633(4) 0.9437(3) 0.0214(8) Uani 1 1 d .
C13 C 0.8117(5) 0.1670(4) 0.3196(3) 0.0223(8) Uani 1 1 d .
C14 C 0.8131(5) 0.5557(5) 0.1095(3) 0.0274(9) Uani 1 1 d .
H14A H 0.8204 0.5251 0.0494 0.033 Uiso 1 1 calc R
C15 C 0.8339(5) 0.6848(5) 0.1269(3) 0.0280(9) Uani 1 1 d .
C16 C 0.8251(6) 0.7319(5) 0.2159(3) 0.0303(9) Uani 1 1 d .
H16A H 0.8384 0.8187 0.2282 0.036 Uiso 1 1 calc R
C17 C 0.7959(5) 0.6465(5) 0.2864(3) 0.0287(9) Uani 1 1 d .
C18 C 0.7759(5) 0.5192(5) 0.2626(3) 0.0272(9) Uani 1 1 d .
H18A H 0.7567 0.4617 0.3093 0.033 Uiso 1 1 calc R
C19 C 0.7796(5) 0.6902(5) 0.3841(3) 0.0279(9) Uani 1 1 d .
C20 C 0.7171(7) 0.8379(6) 0.4161(3) 0.0397(11) Uani 1 1 d .
H20A H 0.6893 0.9099 0.3752 0.048 Uiso 1 1 calc R
C21 C 0.6957(7) 0.8788(6) 0.5073(4) 0.0453(13) Uani 1 1 d .
H21A H 0.6562 0.9779 0.5269 0.054 Uiso 1 1 calc R
C22 C 0.7327(7) 0.7734(7) 0.5695(4) 0.0435(13) Uani 1 1 d .
C23 C 0.7959(7) 0.6262(7) 0.5383(4) 0.0454(13) Uani 1 1 d .
H23A H 0.8228 0.5545 0.5795 0.054 Uiso 1 1 calc R
C24 C 0.8192(6) 0.5850(6) 0.4470(4) 0.0388(11) Uani 1 1 d .
H24A H 0.8618 0.4860 0.4274 0.047 Uiso 1 1 calc R
C25 C 0.8695(5) 0.7710(5) 0.0484(3) 0.0278(9) Uani 1 1 d .
C26 C 0.7022(12) 0.8163(10) 0.6692(5) 0.076(2) Uani 1 1 d .

loop_
_atom_site_aniso_label
_atom_site_aniso_U_11
_atom_site_aniso_U_22
_atom_site_aniso_U_33
_atom_site_aniso_U_23
_atom_site_aniso_U_13
_atom_site_aniso_U_12
Ni1 0.0250(3) 0.0136(3) 0.0096(3) -0.00083(18) -0.00369(19) 0.0008(2)
Ni2 0.0234(4) 0.0115(3) 0.0102(3) 0.0002(2) -0.0027(2) -0.0004(3)
O1 0.0374(16) 0.0197(14) 0.0115(13) -0.0010(11) -0.0076(11) 0.0020(12)
O2 0.0386(17) 0.0193(14) 0.0185(14) -0.0027(11) -0.0113(12) 0.0049(13)
O3 0.0396(19) 0.0385(19) 0.0137(14) -0.0026(13) -0.0029(13) 0.0123(15)
O4 0.0277(15) 0.0265(15) 0.0125(13) 0.0016(11) -0.0054(11) -0.0019(12)
O5 0.069(3) 0.0347(18) 0.0221(16) -0.0044(14) 0.0081(16) -0.0277(18)
O6 0.0443(18) 0.0182(14) 0.0244(15) -0.0034(12) 0.0087(13) -0.0117(13)
O7 0.266(12) 0.084(5) 0.046(3) -0.022(3) -0.036(5) -0.022(6)
O8 0.396(18) 0.142(8) 0.042(3) 0.025(4) -0.076(6) -0.131(10)
O1W 0.0250(14) 0.0152(13) 0.0129(12) -0.0006(10) -0.0032(10) -0.0006(11)
O2W 0.0336(18) 0.0380(19) 0.0383(19) -0.0125(15) 0.0026(14) -0.0134(15)
O3W 0.185(9) 0.267(13) 0.062(4) -0.024(6) -0.027(5) -0.133(9)
N1 0.0295(18) 0.0205(17) 0.0134(15) -0.0006(13) -0.0047(13) 0.0038(14)
N2 0.0343(19) 0.0171(16) 0.0204(17) -0.0016(13) -0.0005(14) -0.0057(14)
C1 0.030(2) 0.0229(19) 0.0091(16) -0.0021(14) -0.0046(15) 0.0031(16)
C2 0.0258(19) 0.0192(18) 0.0126(17) -0.0010(14) -0.0043(14) 0.0003(15)
C3 0.026(2) 0.0212(19) 0.0140(18) -0.0025(15) -0.0052(15) 0.0040(16)
C4 0.027(2) 0.0222(19) 0.0129(17) -0.0019(15) -0.0032(15) -0.0001(16)
C5 0.032(2) 0.024(2) 0.0101(17) 0.0022(15) -0.0060(15) 0.0025(17)
C6 0.032(2) 0.0209(19) 0.0116(17) 0.0022(14) -0.0063(15) 0.0001(16)
C7 0.029(2) 0.033(2) 0.018(2) -0.0009(17) -0.0104(16) 0.0020(18)
C8 0.027(2) 0.029(2) 0.0157(19) -0.0030(16) -0.0027(15) 0.0015(17)
C9 0.032(2) 0.0188(18) 0.0121(17) 0.0010(14) -0.0043(15) -0.0038(16)
C10 0.025(2) 0.034(2) 0.0143(18) -0.0018(16) -0.0059(15) -0.0043(17)
C11 0.023(2) 0.039(2) 0.0161(19) -0.0061(17) -0.0005(15) -0.0018(18)
C12 0.0248(19) 0.0209(18) 0.0115(17) -0.0003(14) -0.0038(14) -0.0002(15)
C13 0.032(2) 0.0178(18) 0.0120(17) 0.0014(14) -0.0037(15) -0.0032(16)
C14 0.037(2) 0.0189(19) 0.021(2) -0.0015(16) -0.0006(17) -0.0070(17)
C15 0.039(2) 0.0167(18) 0.023(2) -0.0009(15) 0.0018(17) -0.0070(17)
C16 0.043(3) 0.021(2) 0.025(2) -0.0008(16) -0.0018(18) -0.0112(18)
C17 0.038(2) 0.022(2) 0.023(2) -0.0004(16) -0.0032(17) -0.0100(18)
C18 0.041(2) 0.0203(19) 0.0184(19) -0.0006(15) -0.0026(17) -0.0100(18)
C19 0.036(2) 0.025(2) 0.024(2) -0.0018(17) -0.0032(17) -0.0140(18)
C20 0.057(3) 0.030(2) 0.028(2) -0.0021(19) -0.005(2) -0.013(2)
C21 0.069(4) 0.035(3) 0.029(3) -0.009(2) -0.004(2) -0.019(3)
C22 0.055(3) 0.057(3) 0.027(2) 0.000(2) -0.008(2) -0.032(3)
C23 0.068(4) 0.045(3) 0.035(3) 0.011(2) -0.021(3) -0.029(3)
C24 0.053(3) 0.031(2) 0.034(3) 0.000(2) -0.013(2) -0.015(2)
C25 0.035(2) 0.0207(19) 0.023(2) -0.0013(16) 0.0025(17) -0.0086(17)
C26 0.133(8) 0.078(5) 0.032(3) 0.002(3) -0.013(4) -0.060(5)

loop_
_atom_type_symbol
_atom_type_description
_atom_type_scat_dispersion_real
_atom_type_scat_dispersion_imag
_atom_type_scat_source
C C 0.0033 0.0016 'International Tables Vol C Tables 4.2.6.8 and 6.1.1.4'
H H 0.0000 0.0000 'International Tables Vol C Tables 4.2.6.8 and 6.1.1.4'
N N 0.0061 0.0033 'International Tables Vol C Tables 4.2.6.8 and 6.1.1.4'
Ni Ni 0.3393 1.1124 'International Tables Vol C Tables 4.2.6.8 and 6.1.1.4'
O O 0.0106 0.0060 'International Tables Vol C Tables 4.2.6.8 and 6.1.1.4'

loop_
_geom_angle_atom_site_label_1
_geom_angle_atom_site_label_2
_geom_angle_atom_site_label_3
_geom_angle
_geom_angle_site_symmetry_1
_geom_angle_site_symmetry_3
O4 Ni1 O1 176.62(11) . 1_554
O4 Ni1 O2W 88.52(14) . .
O1 Ni1 O2W 90.81(14) 1_554 .
O4 Ni1 O1W 89.26(11) . .
O1 Ni1 O1W 87.46(11) 1_554 .
O2W Ni1 O1W 92.61(13) . .
O4 Ni1 N1 91.05(12) . 2_666
O1 Ni1 N1 92.25(12) 1_554 2_666
O2W Ni1 N1 89.72(14) . 2_666
O1W Ni1 N1 177.65(13) . 2_666
O4 Ni1 N2 91.02(13) . .
O1 Ni1 N2 89.92(13) 1_554 .
O2W Ni1 N2 175.31(13) . .
O1W Ni1 N2 92.05(13) . .
N1 Ni1 N2 85.62(15) 2_666 .
O6 Ni2 O6 180.0 . 2_775
O6 Ni2 O2 94.01(14) . 1_564
O6 Ni2 O2 85.99(14) 2_775 1_564
O6 Ni2 O2 85.99(14) . 2_766
O6 Ni2 O2 94.01(14) 2_775 2_766
O2 Ni2 O2 180.00(13) 1_564 2_766
O6 Ni2 O1W 92.49(12) . 2_765
O6 Ni2 O1W 87.51(12) 2_775 2_765
O2 Ni2 O1W 84.91(11) 1_564 2_765
O2 Ni2 O1W 95.09(11) 2_766 2_765
O6 Ni2 O1W 87.51(12) . 1_565
O6 Ni2 O1W 92.49(12) 2_775 1_565
O2 Ni2 O1W 95.09(11) 1_564 1_565
O2 Ni2 O1W 84.91(11) 2_766 1_565
O1W Ni2 O1W 180.000(1) 2_765 1_565
C12 O1 Ni1 132.1(3) . 1_556
C12 O2 Ni2 129.8(3) . 1_546
C13 O4 Ni1 130.2(3) . .
C25 O6 Ni2 127.3(3) . .
Ni2 O1W Ni1 120.92(13) 1_545 .
C5 N1 C1 116.8(3) . .
C5 N1 Ni1 120.4(3) . 2_666
C1 N1 Ni1 120.0(3) . 2_666
C18 N2 C14 117.1(4) . .
C18 N2 Ni1 121.3(3) . .
C14 N2 Ni1 120.7(3) . .
N1 C1 C2 123.2(4) . .
N1 C1 H1A 118.4 . .
C2 C1 H1A 118.4 . .
C1 C2 C3 119.0(3) . .
C1 C2 C12 117.5(3) . .
C3 C2 C12 123.3(3) . .
C2 C3 C4 118.5(4) . .
C2 C3 H3A 120.7 . .
C4 C3 H3A 120.7 . .
C5 C4 C3 117.8(4) . .
C5 C4 C6 117.8(4) . .
C3 C4 C6 124.3(4) . .
N1 C5 C4 124.4(4) . .
N1 C5 H5A 117.8 . .
C4 C5 H5A 117.8 . .
C7 C6 C11 119.2(4) . .
C7 C6 C4 123.2(4) . .
C11 C6 C4 117.6(4) . .
C6 C7 C8 120.4(4) . .
C6 C7 H7A 119.8 . .
C8 C7 H7A 119.8 . .
C9 C8 C7 120.4(4) . .
C9 C8 H8A 119.8 . .
C7 C8 H8A 119.8 . .
C10 C9 C8 119.2(4) . .
C10 C9 C13 119.2(4) . .
C8 C9 C13 121.5(4) . .
C11 C10 C9 120.2(4) . .
C11 C10 H10A 119.9 . .
C9 C10 H10A 119.9 . .
C10 C11 C6 120.5(4) . .
C10 C11 H11A 119.7 . .
C6 C11 H11A 119.7 . .
O1 C12 O2 126.7(4) . .
O1 C12 C2 116.3(3) . .
O2 C12 C2 116.9(3) . .
O3 C13 O4 125.6(4) . .
O3 C13 C9 119.9(4) . .
O4 C13 C9 114.5(3) . .
N2 C14 C15 122.0(4) . .
N2 C14 H14A 119.0 . .
C15 C14 H14A 119.0 . .
C14 C15 C16 120.0(4) . .
C14 C15 C25 119.3(4) . .
C16 C15 C25 120.7(4) . .
C15 C16 C17 118.8(4) . .
C15 C16 H16A 120.6 . .
C17 C16 H16A 120.6 . .
C18 C17 C16 117.2(4) . .
C18 C17 C19 120.1(4) . .
C16 C17 C19 122.6(4) . .
N2 C18 C17 124.8(4) . .
N2 C18 H18A 117.6 . .
C17 C18 H18A 117.6 . .
C24 C19 C20 118.1(4) . .
C24 C19 C17 120.9(4) . .
C20 C19 C17 120.9(4) . .
C21 C20 C19 121.2(5) . .
C21 C20 H20A 119.4 . .
C19 C20 H20A 119.4 . .
C20 C21 C22 120.3(5) . .
C20 C21 H21A 119.8 . .
C22 C21 H21A 119.8 . .
C21 C22 C23 118.9(5) . .
C21 C22 C26 120.8(6) . .
C23 C22 C26 120.3(6) . .
C24 C23 C22 120.9(5) . .
C24 C23 H23A 119.5 . .
C22 C23 H23A 119.5 . .
C23 C24 C19 120.6(5) . .
C23 C24 H24A 119.7 . .
C19 C24 H24A 119.7 . .
O5 C25 O6 124.7(4) . .
O5 C25 C15 118.7(4) . .
O6 C25 C15 116.6(4) . .
O8 C26 O7 121.6(8) . .
O8 C26 C22 117.5(8) . .
O7 C26 C22 118.5(7) . .

loop_
_geom_bond_atom_site_label_1
_geom_bond_atom_site_label_2
_geom_bond_distance
_geom_bond_site_symmetry_2
Ni1 O4 2.024(3) .
Ni1 O1 2.054(3) 1_554
Ni1 O2W 2.073(4) .
Ni1 O1W 2.101(3) .
Ni1 N1 2.116(3) 2_666
Ni1 N2 2.143(4) .
Ni2 O6 2.032(3) .
Ni2 O6 2.032(3) 2_775
Ni2 O2 2.059(3) 1_564
Ni2 O2 2.059(3) 2_766
Ni2 O1W 2.088(3) 2_765
Ni2 O1W 2.088(3) 1_565
O1 C12 1.257(5) .
O1 Ni1 2.054(3) 1_556
O2 C12 1.259(5) .
O2 Ni2 2.059(3) 1_546
O3 C13 1.249(5) .
O4 C13 1.269(5) .
O5 C25 1.249(6) .
O6 C25 1.269(5) .
O7 C26 1.245(11) .
O8 C26 1.241(12) .
O1W Ni2 2.088(3) 1_545
N1 C5 1.342(5) .
N1 C1 1.343(5) .
N1 Ni1 2.116(3) 2_666
N2 C18 1.344(6) .
N2 C14 1.349(5) .
C1 C2 1.385(5) .
C1 H1A 0.9300 .
C2 C3 1.393(5) .
C2 C12 1.511(5) .
C3 C4 1.397(5) .
C3 H3A 0.9300 .
C4 C5 1.386(6) .
C4 C6 1.498(5) .
C5 H5A 0.9300 .
C6 C7 1.378(6) .
C6 C11 1.401(6) .
C7 C8 1.396(6) .
C7 H7A 0.9300 .
C8 C9 1.391(6) .
C8 H8A 0.9300 .
C9 C10 1.390(6) .
C9 C13 1.507(5) .
C10 C11 1.388(6) .
C10 H10A 0.9300 .
C11 H11A 0.9300 .
C14 C15 1.385(6) .
C14 H14A 0.9300 .
C15 C16 1.389(6) .
C15 C25 1.503(6) .
C16 C17 1.394(6) .
C16 H16A 0.9300 .
C17 C18 1.387(6) .
C17 C19 1.490(6) .
C18 H18A 0.9300 .
C19 C24 1.391(7) .
C19 C20 1.396(7) .
C20 C21 1.380(7) .
C20 H20A 0.9300 .
C21 C22 1.382(8) .
C21 H21A 0.9300 .
C22 C23 1.390(9) .
C22 C26 1.496(8) .
C23 C24 1.378(7) .
C23 H23A 0.9300 .
C24 H24A 0.9300 .

loop_
_geom_torsion_atom_site_label_1
_geom_torsion_atom_site_label_2
_geom_torsion_atom_site_label_3
_geom_torsion_atom_site_label_4
_geom_torsion
_geom_torsion_site_symmetry_1
_geom_torsion_site_symmetry_4
O1 Ni1 O4 C13 26(2) 1_554 .
O2W Ni1 O4 C13 104.0(4) . .
O1W Ni1 O4 C13 11.4(4) . .
N1 Ni1 O4 C13 -166.3(4) 2_666 .
N2 Ni1 O4 C13 -80.7(4) . .
O6 Ni2 O6 C25 40(100) 2_775 .
O2 Ni2 O6 C25 99.1(4) 1_564 .
O2 Ni2 O6 C25 -80.9(4) 2_766 .
O1W Ni2 O6 C25 14.1(4) 2_765 .
O1W Ni2 O6 C25 -165.9(4) 1_565 .
O4 Ni1 O1W Ni2 133.30(16) . 1_545
O1 Ni1 O1W Ni2 -45.87(16) 1_554 1_545
O2W Ni1 O1W Ni2 44.82(17) . 1_545
N1 Ni1 O1W Ni2 -129(3) 2_666 1_545
N2 Ni1 O1W Ni2 -135.70(16) . 1_545
O4 Ni1 N2 C18 -13.6(4) . .
O1 Ni1 N2 C18 169.6(3) 1_554 .
O2W Ni1 N2 C18 70.7(18) . .
O1W Ni1 N2 C18 -102.9(3) . .
N1 Ni1 N2 C18 77.4(3) 2_666 .
O4 Ni1 N2 C14 177.5(3) . .
O1 Ni1 N2 C14 0.7(3) 1_554 .
O2W Ni1 N2 C14 -98.2(17) . .
O1W Ni1 N2 C14 88.2(3) . .
N1 Ni1 N2 C14 -91.6(3) 2_666 .
C5 N1 C1 C2 -5.2(7) . .
Ni1 N1 C1 C2 156.2(4) 2_666 .
N1 C1 C2 C3 3.2(7) . .
N1 C1 C2 C12 -172.6(4) . .
C1 C2 C3 C4 0.4(7) . .
C12 C2 C3 C4 175.9(4) . .
C2 C3 C4 C5 -1.6(7) . .
C2 C3 C4 C6 -178.4(4) . .
C1 N1 C5 C4 3.9(7) . .
Ni1 N1 C5 C4 -157.4(4) 2_666 .
C3 C4 C5 N1 -0.5(7) . .
C6 C4 C5 N1 176.5(4) . .
C5 C4 C6 C7 141.0(5) . .
C3 C4 C6 C7 -42.2(7) . .
C5 C4 C6 C11 -35.7(6) . .
C3 C4 C6 C11 141.1(5) . .
C11 C6 C7 C8 1.6(7) . .
C4 C6 C7 C8 -175.0(4) . .
C6 C7 C8 C9 1.0(7) . .
C7 C8 C9 C10 -2.6(7) . .
C7 C8 C9 C13 173.7(4) . .
C8 C9 C10 C11 1.6(7) . .
C13 C9 C10 C11 -174.8(4) . .
C9 C10 C11 C6 1.0(7) . .
C7 C6 C11 C10 -2.6(7) . .
C4 C6 C11 C10 174.2(4) . .
Ni1 O1 C12 O2 -21.4(7) 1_556 .
Ni1 O1 C12 C2 156.7(3) 1_556 .
Ni2 O2 C12 O1 -28.6(7) 1_546 .
Ni2 O2 C12 C2 153.3(3) 1_546 .
C1 C2 C12 O1 -15.9(6) . .
C3 C2 C12 O1 168.5(4) . .
C1 C2 C12 O2 162.4(4) . .
C3 C2 C12 O2 -13.2(6) . .
Ni1 O4 C13 O3 -22.2(7) . .
Ni1 O4 C13 C9 155.9(3) . .
C10 C9 C13 O3 -162.9(4) . .
C8 C9 C13 O3 20.8(6) . .
C10 C9 C13 O4 18.9(6) . .
C8 C9 C13 O4 -157.4(4) . .
C18 N2 C14 C15 -1.4(7) . .
Ni1 N2 C14 C15 168.0(3) . .
N2 C14 C15 C16 0.7(7) . .
N2 C14 C15 C25 179.3(4) . .
C14 C15 C16 C17 0.3(7) . .
C25 C15 C16 C17 -178.2(4) . .
C15 C16 C17 C18 -0.6(7) . .
C15 C16 C17 C19 -178.0(4) . .
C14 N2 C18 C17 1.1(7) . .
Ni1 N2 C18 C17 -168.1(4) . .
C16 C17 C18 N2 -0.1(7) . .
C19 C17 C18 N2 177.4(4) . .
C18 C17 C19 C24 32.5(7) . .
C16 C17 C19 C24 -150.1(5) . .
C18 C17 C19 C20 -144.3(5) . .
C16 C17 C19 C20 33.1(7) . .
C24 C19 C20 C21 0.3(8) . .
C17 C19 C20 C21 177.2(5) . .
C19 C20 C21 C22 -1.6(9) . .
C20 C21 C22 C23 2.0(9) . .
C20 C21 C22 C26 -176.7(6) . .
C21 C22 C23 C24 -1.2(9) . .
C26 C22 C23 C24 177.5(6) . .
C22 C23 C24 C19 -0.1(9) . .
C20 C19 C24 C23 0.5(8) . .
C17 C19 C24 C23 -176.3(5) . .
Ni2 O6 C25 O5 -31.6(7) . .
Ni2 O6 C25 C15 147.3(3) . .
C14 C15 C25 O5 -9.7(7) . .
C16 C15 C25 O5 168.9(5) . .
C14 C15 C25 O6 171.3(4) . .
C16 C15 C25 O6 -10.1(7) . .
C21 C22 C26 O8 -171.4(9) . .
C23 C22 C26 O8 10.0(13) . .
C21 C22 C26 O7 -8.5(13) . .
C23 C22 C26 O7 172.8(9) . .
